data_1569808
loop_
_publ_author_name
'Soliman, Saied M.'
'Al-Rasheed, Hessa H.'
'AL-khamis, Sarah A.'
'Haukka, Matti'
'El-Faham, Ayman'

_publ_section_title
;
 X-ray Structures and Hirshfeld Studies of Two Dinuclear Cd(II) Complexes
 with a s-Triazine/Pyrazolo Ligand and Pesudohalides as a Linker
;
_journal_issue 8
_journal_name_full Crystals
_journal_page_first 1198
_journal_paper_doi 10.3390/cryst13081198
_journal_volume 13
_journal_year 2023
_chemical_formula_sum 'C16 H17 Cd N9 O S2'
_chemical_formula_weight 527.90
_space_group_crystal_system orthorhombic
_space_group_IT_number 61
_space_group_name_Hall '-P 2ac 2ab'
_space_group_name_H-M_alt 'P b c a'
_atom_sites_solution_hydrogens geom
_audit_creation_method SHELXL-2014/7
_cell_angle_alpha 90
_cell_angle_beta 90
_cell_angle_gamma 90
_cell_formula_units_Z 8
_cell_length_a 14.6614(5)
_cell_length_b 15.9147(6)
_cell_length_c 18.0194(7)
_cell_measurement_reflns_used 9411
_cell_measurement_temperature 293(2)
_cell_measurement_theta_max 25.36
_cell_measurement_theta_min 2.26
_cell_volume 4204.5(3)
_computing_cell_refinement 'Bruker SAINT'
_computing_data_collection 'Bruker APEX2'
_computing_data_reduction 'Bruker SAINT'
_computing_molecular_graphics 'Bruker SHELXTL'
_computing_publication_material 'Bruker SHELXTL'
_computing_structure_refinement 'SHELXL-2014 (Sheldrick 2014)'
_computing_structure_solution 'SHELXS-97 (Sheldrick 2008)'
_diffrn_ambient_temperature 293(2)
_diffrn_measured_fraction_theta_full 0.999
_diffrn_measured_fraction_theta_max 0.999
_diffrn_measurement_device_type 'Bruker APEX-II CCD'
_diffrn_measurement_method '\f and \w scans'
_diffrn_radiation_type MoK\a
_diffrn_radiation_wavelength 0.71073
_diffrn_reflns_av_R_equivalents 0.0531
_diffrn_reflns_av_unetI/netI 0.0264
_diffrn_reflns_Laue_measured_fraction_full 0.999
_diffrn_reflns_Laue_measured_fraction_max 0.999
_diffrn_reflns_limit_h_max 17
_diffrn_reflns_limit_h_min -17
_diffrn_reflns_limit_k_max 19
_diffrn_reflns_limit_k_min -19
_diffrn_reflns_limit_l_max 21
_diffrn_reflns_limit_l_min -21
_diffrn_reflns_number 30974
_diffrn_reflns_point_group_measured_fraction_full 0.999
_diffrn_reflns_point_group_measured_fraction_max 0.999
_diffrn_reflns_theta_full 25.242
_diffrn_reflns_theta_max 25.353
_diffrn_reflns_theta_min 2.560
_exptl_absorpt_coefficient_mu 1.265
_exptl_absorpt_correction_T_max 0.7452
_exptl_absorpt_correction_T_min 0.5392
_exptl_absorpt_correction_type multi-scan
_exptl_absorpt_process_details 'SADABS (Sheldrick, 2008)'
_exptl_crystal_colour colourless
_exptl_crystal_density_diffrn 1.668
_exptl_crystal_description needle
_exptl_crystal_F_000 2112
_exptl_crystal_size_max 0.190
_exptl_crystal_size_mid 0.127
_exptl_crystal_size_min 0.110
_refine_diff_density_max 0.571
_refine_diff_density_min -0.534
_refine_diff_density_rms 0.072
_refine_ls_extinction_method none
_refine_ls_goodness_of_fit_ref 1.099
_refine_ls_hydrogen_treatment constr
_refine_ls_matrix_type full
_refine_ls_number_parameters 267
_refine_ls_number_reflns 3841
_refine_ls_number_restraints 0
_refine_ls_restrained_S_all 1.099
_refine_ls_R_factor_all 0.0533
_refine_ls_R_factor_gt 0.0297
_refine_ls_shift/su_max 0.000
_refine_ls_shift/su_mean 0.000
_refine_ls_structure_factor_coef Fsqd
_refine_ls_weighting_details 'w=1/[\s^2^(Fo^2^)+(0.0240P)^2^+5.6104P] where P=(Fo^2^+2Fc^2^)/3'
_refine_ls_weighting_scheme calc
_refine_ls_wR_factor_gt 0.0619
_refine_ls_wR_factor_ref 0.0750
_reflns_Friedel_coverage 0.000
_reflns_number_gt 2847
_reflns_number_total 3841
_reflns_threshold_expression 'I > 2\s(I)'
_cod_data_source_file CCDC_2282885.cif
_cod_data_source_block SA1CdClSCNEA10T1RT_0m
_cod_database_code 1569808
_shelx_shelxl_version_number 2014/7
_shelx_space_group_comment
;
The symmetry employed for this shelxl refinement is uniquely defined
by the following loop, which should always be used as a source of
symmetry information in preference to the above space-group names.
They are only intended as comments.
;

loop_
_space_group_symop_operation_xyz
'x, y, z'
'x+1/2, -y+1/2, -z'
'-x, y+1/2, -z+1/2'
'-x+1/2, -y, z+1/2'
'-x, -y, -z'
'-x-1/2, y-1/2, z'
'x, -y-1/2, z-1/2'
'x-1/2, y, -z-1/2'

loop_
_atom_site_label
_atom_site_type_symbol
_atom_site_fract_x
_atom_site_fract_y
_atom_site_fract_z
_atom_site_U_iso_or_equiv
_atom_site_adp_type
_atom_site_occupancy
_atom_site_site_symmetry_order
_atom_site_calc_flag
_atom_site_refinement_flags_posn
_atom_site_refinement_flags_adp
_atom_site_refinement_flags_occupancy
_atom_site_disorder_assembly
_atom_site_disorder_group
Cd1 Cd 0.48088(2) 0.61744(2) 0.12219(2) 0.03663(9) Uani 1 1 d . . . . .
C1 C 0.5490(2) 0.6280(2) 0.29431(18) 0.0340(8) Uani 1 1 d . . . . .
N1 N 0.48326(19) 0.59715(17) 0.25125(15) 0.0350(6) Uani 1 1 d . . . . .
S1 S 0.44997(10) 0.66364(7) -0.01490(6) 0.0664(4) Uani 1 1 d . . . . .
N2 N 0.5497(2) 0.62665(18) 0.36779(15) 0.0400(7) Uani 1 1 d . . . . .
S2 S 0.49819(9) 0.86656(8) 0.25685(8) 0.0758(4) Uani 1 1 d . . . . .
C2 C 0.4757(3) 0.5930(2) 0.3971(2) 0.0422(9) Uani 1 1 d . . . . .
N3 N 0.4039(2) 0.5609(2) 0.36051(16) 0.0448(8) Uani 1 1 d . . . . .
C3 C 0.4135(2) 0.5643(2) 0.2878(2) 0.0384(8) Uani 1 1 d . . . . .
N5 N 0.34482(19) 0.53124(18) 0.24348(16) 0.0385(7) Uani 1 1 d . . . . .
C5 C 0.2296(3) 0.4627(3) 0.1971(2) 0.0521(10) Uani 1 1 d . . . . .
H5 H 0.1774 0.4302 0.1911 0.063 Uiso 1 1 calc R U . . .
C15 C 0.4590(3) 0.5721(2) -0.05672(19) 0.0417(9) Uani 1 1 d . . . . .
N4 N 0.3501(2) 0.54269(19) 0.16801(16) 0.0407(7) Uani 1 1 d . . . . .
C4 C 0.2805(3) 0.5012(2) 0.1401(2) 0.0463(9) Uani 1 1 d . . . . .
N6 N 0.62560(19) 0.65692(18) 0.18104(15) 0.0377(7) Uani 1 1 d . . . . .
C6 C 0.2708(2) 0.4819(2) 0.2620(2) 0.0439(9) Uani 1 1 d . . . . .
N7 N 0.62252(19) 0.66358(18) 0.25748(15) 0.0348(6) Uani 1 1 d . . . . .
C7 C 0.2477(3) 0.4536(3) 0.3385(2) 0.0615(12) Uani 1 1 d . . . . .
H7A H 0.1928 0.4208 0.3372 0.092 Uiso 1 1 calc R U . . .
H7B H 0.2388 0.5017 0.3698 0.092 Uiso 1 1 calc R U . . .
H7C H 0.2967 0.4200 0.3578 0.092 Uiso 1 1 calc R U . . .
O7 O 0.4663(2) 0.58955(18) 0.46983(13) 0.0554(7) Uani 1 1 d . . . . .
N8 N 0.4422(2) 0.7529(2) 0.15046(19) 0.0540(9) Uani 1 1 d . . . . .
C8 C 0.2657(3) 0.4965(3) 0.0587(2) 0.0694(13) Uani 1 1 d . . . . .
H8A H 0.2754 0.5509 0.0371 0.104 Uiso 1 1 calc R U . . .
H8B H 0.2044 0.4785 0.0489 0.104 Uiso 1 1 calc R U . . .
H8C H 0.3078 0.4570 0.0374 0.104 Uiso 1 1 calc R U . . .
N9 N 0.5366(2) 0.4918(2) 0.08565(17) 0.0468(8) Uani 1 1 d . . . . .
C9 C 0.7008(2) 0.6970(2) 0.1612(2) 0.0401(9) Uani 1 1 d . . . . .
C16 C 0.5404(3) 0.6200(3) 0.5153(2) 0.0616(12) Uani 1 1 d . . . . .
H16A H 0.5576 0.6753 0.4992 0.092 Uiso 1 1 calc R U . . .
H16B H 0.5917 0.5828 0.5108 0.092 Uiso 1 1 calc R U . . .
H16C H 0.5212 0.6222 0.5662 0.092 Uiso 1 1 calc R U . . .
C11 C 0.6954(2) 0.7098(2) 0.2843(2) 0.0413(9) Uani 1 1 d . . . . .
C10 C 0.7459(3) 0.7293(2) 0.2239(2) 0.0469(9) Uani 1 1 d . . . . .
H10 H 0.8006 0.7589 0.2238 0.056 Uiso 1 1 calc R U . . .
C12 C 0.7081(3) 0.7343(3) 0.3635(2) 0.0581(12) Uani 1 1 d . . . . .
H12A H 0.7629 0.7669 0.3684 0.087 Uiso 1 1 calc R U . . .
H12B H 0.7128 0.6846 0.3935 0.087 Uiso 1 1 calc R U . . .
H12C H 0.6568 0.7671 0.3796 0.087 Uiso 1 1 calc R U . . .
C13 C 0.7261(3) 0.7030(3) 0.0813(2) 0.0563(11) Uani 1 1 d . . . . .
H13A H 0.7763 0.6660 0.0712 0.084 Uiso 1 1 calc R U . . .
H13B H 0.7434 0.7597 0.0699 0.084 Uiso 1 1 calc R U . . .
H13C H 0.6748 0.6872 0.0513 0.084 Uiso 1 1 calc R U . . .
C14 C 0.4669(2) 0.8003(2) 0.1945(2) 0.0387(8) Uani 1 1 d . . . . .

loop_
_atom_site_aniso_label
_atom_site_aniso_U_11
_atom_site_aniso_U_22
_atom_site_aniso_U_33
_atom_site_aniso_U_23
_atom_site_aniso_U_13
_atom_site_aniso_U_12
Cd1 0.04369(16) 0.03487(15) 0.03134(14) -0.00487(11) -0.00087(11) -0.00381(12)
C1 0.0401(19) 0.0280(18) 0.0339(18) -0.0011(14) -0.0020(15) 0.0007(15)
N1 0.0384(15) 0.0333(15) 0.0334(15) -0.0026(12) -0.0005(13) -0.0071(13)
S1 0.1247(11) 0.0344(6) 0.0400(6) -0.0038(5) -0.0199(6) 0.0108(6)
N2 0.0493(18) 0.0408(18) 0.0300(16) -0.0033(13) -0.0034(13) -0.0050(14)
S2 0.0765(8) 0.0623(7) 0.0886(9) -0.0361(7) -0.0235(7) 0.0091(6)
C2 0.053(2) 0.037(2) 0.037(2) 0.0002(15) 0.0032(18) 0.0060(18)
N3 0.053(2) 0.048(2) 0.0341(17) 0.0011(14) 0.0061(14) -0.0030(16)
C3 0.045(2) 0.0284(19) 0.042(2) -0.0020(16) 0.0016(17) -0.0011(16)
N5 0.0398(17) 0.0365(17) 0.0392(17) -0.0016(14) 0.0050(13) -0.0052(13)
C5 0.037(2) 0.048(2) 0.072(3) -0.007(2) 0.002(2) -0.0110(18)
C15 0.057(3) 0.040(2) 0.0279(19) 0.0056(16) -0.0114(16) 0.0031(18)
N4 0.0404(18) 0.0420(18) 0.0397(17) -0.0028(14) -0.0001(14) -0.0082(14)
C4 0.038(2) 0.047(2) 0.053(2) -0.0059(19) -0.0043(18) -0.0047(17)
N6 0.0401(17) 0.0403(17) 0.0327(15) -0.0043(13) 0.0014(13) -0.0035(14)
C6 0.037(2) 0.037(2) 0.057(3) 0.0000(18) 0.0076(19) -0.0028(17)
N7 0.0352(16) 0.0363(16) 0.0329(15) -0.0036(13) -0.0023(12) -0.0019(13)
C7 0.060(3) 0.062(3) 0.063(3) 0.006(2) 0.016(2) -0.015(2)
O7 0.075(2) 0.0644(18) 0.0271(14) -0.0007(13) 0.0062(13) 0.0002(15)
N8 0.068(2) 0.042(2) 0.052(2) -0.0080(17) 0.0023(18) 0.0008(17)
C8 0.062(3) 0.081(4) 0.065(3) -0.016(3) -0.012(2) -0.015(3)
N9 0.064(2) 0.0428(19) 0.0336(17) -0.0049(15) -0.0097(15) 0.0104(16)
C9 0.037(2) 0.037(2) 0.046(2) 0.0018(17) -0.0010(16) 0.0015(16)
C16 0.087(3) 0.064(3) 0.033(2) -0.008(2) -0.008(2) 0.004(2)
C11 0.039(2) 0.038(2) 0.047(2) -0.0045(17) -0.0087(17) -0.0012(16)
C10 0.037(2) 0.045(2) 0.059(3) -0.001(2) -0.0033(18) -0.0064(17)
C12 0.057(3) 0.065(3) 0.052(3) -0.010(2) -0.011(2) -0.016(2)
C13 0.055(3) 0.064(3) 0.049(2) 0.006(2) 0.007(2) -0.005(2)
C14 0.042(2) 0.0321(19) 0.042(2) -0.0001(17) 0.0072(16) 0.0044(16)

loop_
_atom_type_symbol
_atom_type_description
_atom_type_scat_dispersion_real
_atom_type_scat_dispersion_imag
_atom_type_scat_source
C C 0.0033 0.0016 'International Tables Vol C Tables 4.2.6.8 and 6.1.1.4'
H H 0.0000 0.0000 'International Tables Vol C Tables 4.2.6.8 and 6.1.1.4'
N N 0.0061 0.0033 'International Tables Vol C Tables 4.2.6.8 and 6.1.1.4'
S S 0.1246 0.1234 'International Tables Vol C Tables 4.2.6.8 and 6.1.1.4'
Cd Cd -0.8075 1.2024 'International Tables Vol C Tables 4.2.6.8 and 6.1.1.4'
O O 0.0106 0.0060 'International Tables Vol C Tables 4.2.6.8 and 6.1.1.4'

loop_
_geom_angle_atom_site_label_1
_geom_angle_atom_site_label_2
_geom_angle_atom_site_label_3
_geom_angle
_geom_angle_site_symmetry_1
_geom_angle_site_symmetry_3
_geom_angle_publ_flag
N9 Cd1 N8 171.72(12) . . ?
N9 Cd1 N1 99.30(10) . . ?
N8 Cd1 N1 84.99(11) . . ?
N9 Cd1 N4 87.14(11) . . ?
N8 Cd1 N4 101.09(12) . . ?
N1 Cd1 N4 66.63(10) . . ?
N9 Cd1 N6 92.31(11) . . ?
N8 Cd1 N6 82.93(12) . . ?
N1 Cd1 N6 66.06(9) . . ?
N4 Cd1 N6 131.93(10) . . ?
N9 Cd1 S1 92.07(8) . . ?
N8 Cd1 S1 84.40(9) . . ?
N1 Cd1 S1 167.45(7) . . ?
N4 Cd1 S1 108.99(8) . . ?
N6 Cd1 S1 119.06(7) . . ?
N2 C1 N1 125.6(3) . . ?
N2 C1 N7 118.6(3) . . ?
N1 C1 N7 115.8(3) . . ?
C3 N1 C1 114.5(3) . . ?
C3 N1 Cd1 122.4(2) . . ?
C1 N1 Cd1 122.5(2) . . ?
C15 S1 Cd1 99.77(12) . . ?
C2 N2 C1 113.6(3) . . ?
O7 C2 N2 120.0(4) . . ?
O7 C2 N3 112.9(3) . . ?
N2 C2 N3 127.0(3) . . ?
C3 N3 C2 112.8(3) . . ?
N3 C3 N1 126.4(3) . . ?
N3 C3 N5 118.5(3) . . ?
N1 C3 N5 115.1(3) . . ?
N4 N5 C6 111.0(3) . . ?
N4 N5 C3 118.5(3) . . ?
C6 N5 C3 130.3(3) . . ?
C6 C5 C4 107.2(3) . . ?
C6 C5 H5 126.4 . . ?
C4 C5 H5 126.4 . . ?
N9 C15 S1 178.6(4) 5_665 . ?
C4 N4 N5 105.6(3) . . ?
C4 N4 Cd1 137.4(3) . . ?
N5 N4 Cd1 116.8(2) . . ?
N4 C4 C5 110.4(3) . . ?
N4 C4 C8 121.1(4) . . ?
C5 C4 C8 128.4(4) . . ?
C9 N6 N7 105.0(3) . . ?
C9 N6 Cd1 136.7(2) . . ?
N7 N6 Cd1 115.0(2) . . ?
C5 C6 N5 105.7(3) . . ?
C5 C6 C7 129.1(4) . . ?
N5 C6 C7 125.1(3) . . ?
N6 N7 C11 111.3(3) . . ?
N6 N7 C1 118.1(3) . . ?
C11 N7 C1 130.5(3) . . ?
C6 C7 H7A 109.5 . . ?
C6 C7 H7B 109.5 . . ?
H7A C7 H7B 109.5 . . ?
C6 C7 H7C 109.5 . . ?
H7A C7 H7C 109.5 . . ?
H7B C7 H7C 109.5 . . ?
C2 O7 C16 118.1(3) . . ?
C14 N8 Cd1 133.8(3) . . ?
C4 C8 H8A 109.5 . . ?
C4 C8 H8B 109.5 . . ?
H8A C8 H8B 109.5 . . ?
C4 C8 H8C 109.5 . . ?
H8A C8 H8C 109.5 . . ?
H8B C8 H8C 109.5 . . ?
C15 N9 Cd1 160.1(3) 5_665 . ?
N6 C9 C10 110.6(3) . . ?
N6 C9 C13 119.9(3) . . ?
C10 C9 C13 129.5(3) . . ?
O7 C16 H16A 109.5 . . ?
O7 C16 H16B 109.5 . . ?
H16A C16 H16B 109.5 . . ?
O7 C16 H16C 109.5 . . ?
H16A C16 H16C 109.5 . . ?
H16B C16 H16C 109.5 . . ?
C10 C11 N7 105.2(3) . . ?
C10 C11 C12 130.0(4) . . ?
N7 C11 C12 124.7(3) . . ?
C11 C10 C9 107.8(3) . . ?
C11 C10 H10 126.1 . . ?
C9 C10 H10 126.1 . . ?
C11 C12 H12A 109.5 . . ?
C11 C12 H12B 109.5 . . ?
H12A C12 H12B 109.5 . . ?
C11 C12 H12C 109.5 . . ?
H12A C12 H12C 109.5 . . ?
H12B C12 H12C 109.5 . . ?
C9 C13 H13A 109.5 . . ?
C9 C13 H13B 109.5 . . ?
H13A C13 H13B 109.5 . . ?
C9 C13 H13C 109.5 . . ?
H13A C13 H13C 109.5 . . ?
H13B C13 H13C 109.5 . . ?
N8 C14 S2 178.3(4) . . ?

loop_
_geom_bond_atom_site_label_1
_geom_bond_atom_site_label_2
_geom_bond_distance
_geom_bond_site_symmetry_2
_geom_bond_publ_flag
Cd1 N9 2.258(3) . ?
Cd1 N8 2.287(3) . ?
Cd1 N1 2.348(3) . ?
Cd1 N4 2.402(3) . ?
Cd1 N6 2.454(3) . ?
Cd1 S1 2.6170(11) . ?
C1 N2 1.324(4) . ?
C1 N1 1.331(4) . ?
C1 N7 1.387(4) . ?
N1 C3 1.324(4) . ?
S1 C15 1.645(4) . ?
N2 C2 1.320(5) . ?
S2 C14 1.608(4) . ?
C2 O7 1.319(4) . ?
C2 N3 1.344(5) . ?
N3 C3 1.319(4) . ?
C3 N5 1.389(4) . ?
N5 N4 1.374(4) . ?
N5 C6 1.381(4) . ?
C5 C6 1.351(5) . ?
C5 C4 1.410(5) . ?
C5 H5 0.9300 . ?
C15 N9 1.145(5) 5_665 ?
N4 C4 1.316(4) . ?
C4 C8 1.484(5) . ?
N6 C9 1.323(4) . ?
N6 N7 1.382(4) . ?
C6 C7 1.489(5) . ?
N7 C11 1.385(4) . ?
C7 H7A 0.9600 . ?
C7 H7B 0.9600 . ?
C7 H7C 0.9600 . ?
O7 C16 1.445(5) . ?
N8 C14 1.153(4) . ?
C8 H8A 0.9600 . ?
C8 H8B 0.9600 . ?
C8 H8C 0.9600 . ?
N9 C15 1.145(5) 5_665 ?
C9 C10 1.406(5) . ?
C9 C13 1.489(5) . ?
C16 H16A 0.9600 . ?
C16 H16B 0.9600 . ?
C16 H16C 0.9600 . ?
C11 C10 1.353(5) . ?
C11 C12 1.490(5) . ?
C10 H10 0.9300 . ?
C12 H12A 0.9600 . ?
C12 H12B 0.9600 . ?
C12 H12C 0.9600 . ?
C13 H13A 0.9600 . ?
C13 H13B 0.9600 . ?
C13 H13C 0.9600 . ?

loop_
_geom_torsion_atom_site_label_1
_geom_torsion_atom_site_label_2
_geom_torsion_atom_site_label_3
_geom_torsion_atom_site_label_4
_geom_torsion
_geom_torsion_site_symmetry_1
_geom_torsion_site_symmetry_2
_geom_torsion_site_symmetry_3
_geom_torsion_site_symmetry_4
_geom_torsion_publ_flag
N2 C1 N1 C3 1.1(5) . . . . ?
N7 C1 N1 C3 -179.3(3) . . . . ?
N2 C1 N1 Cd1 172.4(3) . . . . ?
N7 C1 N1 Cd1 -8.0(4) . . . . ?
N1 C1 N2 C2 -1.8(5) . . . . ?
N7 C1 N2 C2 178.6(3) . . . . ?
C1 N2 C2 O7 -178.3(3) . . . . ?
C1 N2 C2 N3 0.7(5) . . . . ?
O7 C2 N3 C3 -179.9(3) . . . . ?
N2 C2 N3 C3 1.0(6) . . . . ?
C2 N3 C3 N1 -1.9(5) . . . . ?
C2 N3 C3 N5 178.5(3) . . . . ?
C1 N1 C3 N3 1.0(5) . . . . ?
Cd1 N1 C3 N3 -170.4(3) . . . . ?
C1 N1 C3 N5 -179.4(3) . . . . ?
Cd1 N1 C3 N5 9.3(4) . . . . ?
N3 C3 N5 N4 173.2(3) . . . . ?
N1 C3 N5 N4 -6.4(4) . . . . ?
N3 C3 N5 C6 -11.5(6) . . . . ?
N1 C3 N5 C6 168.9(3) . . . . ?
C6 N5 N4 C4 0.1(4) . . . . ?
C3 N5 N4 C4 176.3(3) . . . . ?
C6 N5 N4 Cd1 -175.2(2) . . . . ?
C3 N5 N4 Cd1 1.0(4) . . . . ?
N5 N4 C4 C5 0.0(4) . . . . ?
Cd1 N4 C4 C5 173.8(3) . . . . ?
N5 N4 C4 C8 -177.7(4) . . . . ?
Cd1 N4 C4 C8 -4.0(6) . . . . ?
C6 C5 C4 N4 -0.2(5) . . . . ?
C6 C5 C4 C8 177.4(4) . . . . ?
C4 C5 C6 N5 0.2(4) . . . . ?
C4 C5 C6 C7 -176.5(4) . . . . ?
N4 N5 C6 C5 -0.2(4) . . . . ?
C3 N5 C6 C5 -175.8(3) . . . . ?
N4 N5 C6 C7 176.7(4) . . . . ?
C3 N5 C6 C7 1.1(6) . . . . ?
C9 N6 N7 C11 1.4(4) . . . . ?
Cd1 N6 N7 C11 -161.5(2) . . . . ?
C9 N6 N7 C1 179.0(3) . . . . ?
Cd1 N6 N7 C1 16.1(4) . . . . ?
N2 C1 N7 N6 173.5(3) . . . . ?
N1 C1 N7 N6 -6.1(4) . . . . ?
N2 C1 N7 C11 -9.5(5) . . . . ?
N1 C1 N7 C11 170.9(3) . . . . ?
N2 C2 O7 C16 -2.6(5) . . . . ?
N3 C2 O7 C16 178.2(3) . . . . ?
N7 N6 C9 C10 -0.1(4) . . . . ?
Cd1 N6 C9 C10 157.1(3) . . . . ?
N7 N6 C9 C13 -179.6(3) . . . . ?
Cd1 N6 C9 C13 -22.4(5) . . . . ?
N6 N7 C11 C10 -2.2(4) . . . . ?
C1 N7 C11 C10 -179.4(3) . . . . ?
N6 N7 C11 C12 174.9(4) . . . . ?
C1 N7 C11 C12 -2.3(6) . . . . ?
N7 C11 C10 C9 2.0(4) . . . . ?
C12 C11 C10 C9 -174.9(4) . . . . ?
N6 C9 C10 C11 -1.2(4) . . . . ?
C13 C9 C10 C11 178.2(4) . . . . ?
